data_2313061
loop_
_publ_author_name
'Constantinides, Christos P.'
'Yi, Jin-Seok'
'Marincean, Simona'

_publ_section_title
;
 Solid-state structure and supra-molecular packing of
 1,2-bis-(2-phenyl-1<i>H</i>-benzo[<i>d</i>]imidazol-1-yl)diazene.
;
_journal_coeditor_code DX2069
_journal_issue 'Pt 6'
_journal_name_full 'Acta crystallographica. Section E, Crystallographic communications'
_journal_page_first 717
_journal_page_last 721
_journal_paper_doi 10.1107/S2056989026005098
_journal_volume 82
_journal_year 2026
_chemical_formula_iupac 'C26 H18 N6'
_chemical_formula_moiety 'C26 H18 N6'
_chemical_formula_sum 'C26 H18 N6'
_chemical_formula_weight 414.46
_chemical_name_systematic
;
1,2-Bis(2-phenyl-1<i>H</i>-benzo[<i>d</i>]imidazol-1-yl)diazene
;
_space_group_crystal_system monoclinic
_space_group_IT_number 14
_space_group_name_Hall '-P 2ybc'
_space_group_name_H-M_alt 'P 1 21/c 1'
_atom_sites_solution_hydrogens geom
_atom_sites_solution_primary dual
_audit_creation_method
;
Olex2 1.5-alpha
(compiled 2025.07.13 svn.rb7424aed for OlexSys, GUI svn.r7317)
;
_cell_angle_alpha 90
_cell_angle_beta 90.968(2)
_cell_angle_gamma 90
_cell_formula_units_Z 2
_cell_length_a 3.89870(10)
_cell_length_b 14.7430(4)
_cell_length_c 16.8695(4)
_cell_measurement_reflns_used 3254
_cell_measurement_temperature 100.00(10)
_cell_measurement_theta_max 75.1630
_cell_measurement_theta_min 3.9720
_cell_volume 969.50(4)
_computing_cell_refinement
;
CrysAlisPro 1.171.44.120a (Rigaku OD, 2025)
;
_computing_data_collection
;
CrysAlisPro 1.171.44.120a (Rigaku OD, 2025)
;
_computing_data_reduction
;
CrysAlisPro 1.171.44.120a (Rigaku OD, 2025)
;
_computing_molecular_graphics
;
Olex2 1.5-alpha (Dolomanov <i>et al.</i>,  2009)
;
_computing_publication_material
;
Olex2 1.5-alpha (Dolomanov <i>et al.</i>,  2009)
;
_computing_structure_refinement
;
<i>SHELXL2019/3</i> (Sheldrick, 2015a)
;
_computing_structure_solution
;
<i>SHELXT2018/2</i> (Sheldrick, 2015b)
;
_diffrn_ambient_temperature 100.00(10)
_diffrn_detector 'Hybrid Pixel Array Detector'
_diffrn_detector_area_resol_mean 10.0000
_diffrn_measured_fraction_theta_full 1.000
_diffrn_measured_fraction_theta_max 0.985
_diffrn_measurement_device 'four-circle diffractometer'
_diffrn_measurement_device_type 'XtaLAB Synergy, Dualflex, HyPix-Arc 150'
_diffrn_measurement_method '\w scans'
_diffrn_radiation_monochromator mirror
_diffrn_radiation_probe x-ray
_diffrn_radiation_type 'Cu K\a'
_diffrn_radiation_wavelength 1.54184
_diffrn_reflns_av_R_equivalents 0.0251
_diffrn_reflns_av_unetI/netI 0.0258
_diffrn_reflns_limit_h_max 4
_diffrn_reflns_limit_h_min -4
_diffrn_reflns_limit_k_max 18
_diffrn_reflns_limit_k_min -16
_diffrn_reflns_limit_l_max 17
_diffrn_reflns_limit_l_min -20
_diffrn_reflns_number 6761
_diffrn_reflns_theta_full 67.684
_diffrn_reflns_theta_max 75.492
_diffrn_reflns_theta_min 3.982
_diffrn_source 'micro-focus sealed X-ray tube'
_exptl_absorpt_coefficient_mu 0.699
_exptl_absorpt_correction_T_max 1.000
_exptl_absorpt_correction_T_min 0.780
_exptl_absorpt_correction_type gaussian
_exptl_absorpt_process_details
;
(CrysAlisPro; Rigaku OD, 2025)
;
_exptl_crystal_colour yellow
_exptl_crystal_density_diffrn 1.420
_exptl_crystal_description needle
_exptl_crystal_F_000 432
_exptl_crystal_size_max 0.14
_exptl_crystal_size_mid 0.09
_exptl_crystal_size_min 0.04
_refine_diff_density_max 0.191
_refine_diff_density_min -0.232
_refine_ls_extinction_method none
_refine_ls_goodness_of_fit_ref 1.048
_refine_ls_hydrogen_treatment constr
_refine_ls_matrix_type full
_refine_ls_number_parameters 145
_refine_ls_number_reflns 1970
_refine_ls_number_restraints 0
_refine_ls_restrained_S_all 1.048
_refine_ls_R_factor_all 0.0426
_refine_ls_R_factor_gt 0.0381
_refine_ls_shift/su_max 0.000
_refine_ls_shift/su_mean 0.000
_refine_ls_structure_factor_coef Fsqd
_refine_ls_weighting_details 'w=1/[\s^2^(Fo^2^)+(0.0681P)^2^+0.2069P] where P=(Fo^2^+2Fc^2^)/3'
_refine_ls_weighting_scheme calc
_refine_ls_wR_factor_gt 0.1051
_refine_ls_wR_factor_ref 0.1092
_reflns_number_gt 1725
_reflns_number_total 1970
_reflns_threshold_expression 'I > 2\s(I)'
_cod_data_source_file dx2069.cif
_cod_data_source_block I
_cod_database_code 2313061
_shelx_space_group_comment
;
The symmetry employed for this shelxl refinement is uniquely defined
by the following loop, which should always be used as a source of
symmetry information in preference to the above space-group names.
They are only intended as comments.
;
_shelx_estimated_absorpt_t_min 0.909
_shelx_estimated_absorpt_t_max 0.973

loop_
_space_group_symop_operation_xyz
'x, y, z'
'-x, y+1/2, -z+1/2'
'-x, -y, -z'
'x, -y-1/2, z-1/2'

loop_
_atom_site_type_symbol
_atom_site_label
_atom_site_fract_x
_atom_site_fract_y
_atom_site_fract_z
_atom_site_U_iso_or_equiv
_atom_site_adp_type
_atom_site_calc_flag
_atom_site_occupancy
_atom_site_disorder_assembly
_atom_site_disorder_group
N N2 0.6518(3) 0.43294(7) 0.42580(6) 0.0190(2) Uani d 1 . .
N N3 0.4926(3) 0.45780(7) 0.49466(5) 0.0191(2) Uani d 1 . .
N N1 0.8028(3) 0.33259(7) 0.33248(6) 0.0214(3) Uani d 1 . .
C C13 0.7926(3) 0.48524(9) 0.36485(6) 0.0195(3) Uani d 1 . .
C C5 0.6225(3) 0.26215(8) 0.53310(7) 0.0210(3) Uani d 1 . .
H H5 0.731011 0.312099 0.558766 0.025 Uiso calc 1 . .
C C6 0.5543(3) 0.26544(8) 0.45135(7) 0.0197(3) Uani d 1 . .
C C7 0.6664(3) 0.34175(8) 0.40235(7) 0.0194(3) Uani d 1 . .
C C8 0.8852(3) 0.42032(8) 0.30840(7) 0.0205(3) Uani d 1 . .
C C4 0.5326(3) 0.18647(9) 0.57668(7) 0.0231(3) Uani d 1 . .
H H4 0.578415 0.184831 0.632150 0.028 Uiso calc 1 . .
C C12 0.8429(3) 0.57754(9) 0.35356(7) 0.0208(3) Uani d 1 . .
H H12 0.773367 0.620998 0.391639 0.025 Uiso calc 1 . .
C C1 0.3969(3) 0.19115(9) 0.41434(7) 0.0218(3) Uani d 1 . .
H H1 0.350462 0.192463 0.358893 0.026 Uiso calc 1 . .
C C10 1.1014(3) 0.53880(9) 0.22755(7) 0.0239(3) Uani d 1 . .
H H10 1.211508 0.558540 0.180796 0.029 Uiso calc 1 . .
C C2 0.3087(3) 0.11579(8) 0.45822(7) 0.0235(3) Uani d 1 . .
H H2 0.201603 0.065510 0.432748 0.028 Uiso calc 1 . .
C C9 1.0445(3) 0.44739(9) 0.23875(7) 0.0238(3) Uani d 1 . .
H H9 1.111603 0.404152 0.200248 0.029 Uiso calc 1 . .
C C3 0.3758(3) 0.11306(9) 0.53961(8) 0.0244(3) Uani d 1 . .
H H3 0.314488 0.061131 0.569547 0.029 Uiso calc 1 . .
C C11 1.0005(3) 0.60313(9) 0.28357(7) 0.0232(3) Uani d 1 . .
H H11 1.040383 0.665637 0.273602 0.028 Uiso calc 1 . .

loop_
_atom_site_aniso_label
_atom_site_aniso_U_11
_atom_site_aniso_U_22
_atom_site_aniso_U_33
_atom_site_aniso_U_12
_atom_site_aniso_U_13
_atom_site_aniso_U_23
N2 0.0248(6) 0.0184(5) 0.0137(5) 0.0002(4) 0.0000(4) 0.0000(4)
N3 0.0238(5) 0.0192(5) 0.0144(5) 0.0014(4) -0.0008(4) -0.0016(4)
N1 0.0259(6) 0.0215(5) 0.0166(5) 0.0012(4) -0.0010(4) -0.0002(4)
C13 0.0203(6) 0.0229(7) 0.0151(6) 0.0000(4) -0.0024(4) 0.0013(4)
C5 0.0242(6) 0.0196(6) 0.0191(6) 0.0010(5) -0.0018(4) -0.0019(4)
C6 0.0220(6) 0.0183(6) 0.0188(6) 0.0030(4) 0.0003(4) 0.0004(4)
C7 0.0231(6) 0.0184(6) 0.0167(6) 0.0016(4) -0.0025(4) -0.0015(4)
C8 0.0225(6) 0.0224(6) 0.0166(6) 0.0006(5) -0.0027(4) 0.0009(4)
C4 0.0271(6) 0.0232(6) 0.0190(6) 0.0038(5) 0.0002(4) 0.0017(5)
C12 0.0233(6) 0.0216(6) 0.0175(6) -0.0013(5) -0.0025(4) -0.0004(5)
C1 0.0253(6) 0.0210(6) 0.0189(6) 0.0026(5) -0.0013(4) -0.0024(5)
C10 0.0255(6) 0.0301(7) 0.0160(6) -0.0021(5) -0.0004(5) 0.0025(5)
C2 0.0258(6) 0.0179(6) 0.0269(6) 0.0005(5) 0.0005(5) -0.0037(5)
C9 0.0258(7) 0.0288(7) 0.0168(6) 0.0015(5) 0.0002(5) -0.0016(5)
C3 0.0274(7) 0.0202(6) 0.0256(6) 0.0013(5) 0.0047(5) 0.0033(5)
C11 0.0259(7) 0.0231(6) 0.0204(6) -0.0037(5) -0.0040(5) 0.0029(5)

loop_
_atom_type_symbol
_atom_type_description
_atom_type_scat_dispersion_real
_atom_type_scat_dispersion_imag
_atom_type_scat_source
C C 0.0181 0.0091 'International Tables Vol C Tables 4.2.6.8 and 6.1.1.4'
H H 0.0000 0.0000 'International Tables Vol C Tables 4.2.6.8 and 6.1.1.4'
N N 0.0311 0.0180 'International Tables Vol C Tables 4.2.6.8 and 6.1.1.4'

loop_
_exptl_crystal_face_index_h
_exptl_crystal_face_index_k
_exptl_crystal_face_index_l
_exptl_crystal_face_perp_dist
2 3 -3 0.0756
-2 4 -7 0.0360
-2 1 -3 0.0355
0 -6 9 0.0356
0 9 -3 0.0282
0 -7 -7 0.0224
0 -9 2 0.0286
0 5 9 0.0177
1 -5 4 0.0460
2 -5 1 0.0565
0 5 4 0.0181
1 1 5 0.0460
0 1 1 0.0173
0 4 5 0.0167
2 -1 4 0.0539

loop_
_geom_angle_atom_site_label_1
_geom_angle_atom_site_label_2
_geom_angle_atom_site_label_3
_geom_angle_site_symmetry_1
_geom_angle_site_symmetry_3
_geom_angle
_geom_angle_publ_flag
N3 N2 C13 . . 131.25(10) ?
N3 N2 C7 . . 120.96(10) ?
C7 N2 C13 . . 107.54(10) ?
N3 N3 N2 3_666 . 111.34(12) ?
C7 N1 C8 . . 105.41(10) ?
C8 C13 N2 . . 103.35(11) ?
C12 C13 N2 . . 134.14(11) ?
C12 C13 C8 . . 122.51(11) ?
C6 C5 H5 . . 119.8 ?
C4 C5 H5 . . 119.8 ?
C4 C5 C6 . . 120.33(11) ?
C5 C6 C7 . . 121.85(11) ?
C1 C6 C5 . . 119.16(11) ?
C1 C6 C7 . . 118.83(10) ?
N2 C7 C6 . . 124.20(10) ?
N1 C7 N2 . . 111.85(10) ?
N1 C7 C6 . . 123.91(10) ?
N1 C8 C13 . . 111.84(10) ?
N1 C8 C9 . . 128.17(11) ?
C9 C8 C13 . . 119.98(12) ?
C5 C4 H4 . . 119.9 ?
C5 C4 C3 . . 120.21(11) ?
C3 C4 H4 . . 119.9 ?
C13 C12 H12 . . 121.7 ?
C13 C12 C11 . . 116.57(12) ?
C11 C12 H12 . . 121.7 ?
C6 C1 H1 . . 119.9 ?
C2 C1 C6 . . 120.15(11) ?
C2 C1 H1 . . 119.9 ?
C9 C10 H10 . . 119.3 ?
C9 C10 C11 . . 121.45(11) ?
C11 C10 H10 . . 119.3 ?
C1 C2 H2 . . 119.8 ?
C1 C2 C3 . . 120.44(12) ?
C3 C2 H2 . . 119.8 ?
C8 C9 H9 . . 121.0 ?
C10 C9 C8 . . 118.00(11) ?
C10 C9 H9 . . 121.0 ?
C4 C3 C2 . . 119.71(11) ?
C4 C3 H3 . . 120.1 ?
C2 C3 H3 . . 120.1 ?
C12 C11 C10 . . 121.46(12) ?
C12 C11 H11 . . 119.3 ?
C10 C11 H11 . . 119.3 ?

loop_
_geom_bond_atom_site_label_1
_geom_bond_atom_site_label_2
_geom_bond_site_symmetry_2
_geom_bond_distance
_geom_bond_publ_flag
N2 N3 . 1.3760(13) ?
N2 C13 . 1.4044(15) ?
N2 C7 . 1.4028(15) ?
N3 N3 3_666 1.259(2) ?
N1 C7 . 1.3081(16) ?
N1 C8 . 1.3949(16) ?
C13 C8 . 1.4018(17) ?
C13 C12 . 1.3885(17) ?
C5 H5 . 0.9500 ?
C5 C6 . 1.4010(16) ?
C5 C4 . 1.3845(18) ?
C6 C7 . 1.4672(16) ?
C6 C1 . 1.3974(17) ?
C8 C9 . 1.3963(17) ?
C4 H4 . 0.9500 ?
C4 C3 . 1.3868(18) ?
C12 H12 . 0.9500 ?
C12 C11 . 1.3923(17) ?
C1 H1 . 0.9500 ?
C1 C2 . 1.3816(18) ?
C10 H10 . 0.9500 ?
C10 C9 . 1.3794(19) ?
C10 C11 . 1.4000(18) ?
C2 H2 . 0.9500 ?
C2 C3 . 1.3940(18) ?
C9 H9 . 0.9500 ?
C3 H3 . 0.9500 ?
C11 H11 . 0.9500 ?

loop_
_geom_torsion_atom_site_label_1
_geom_torsion_atom_site_label_2
_geom_torsion_atom_site_label_3
_geom_torsion_atom_site_label_4
_geom_torsion_site_symmetry_1
_geom_torsion_site_symmetry_2
_geom_torsion_site_symmetry_3
_geom_torsion_site_symmetry_4
_geom_torsion
_geom_torsion_publ_flag
N2 C13 C8 N1 . . . . 0.70(13) ?
N2 C13 C8 C9 . . . . -178.46(11) ?
N2 C13 C12 C11 . . . . 179.03(12) ?
N3 N2 C13 C8 . . . . -174.54(12) ?
N3 N2 C13 C12 . . . . 4.8(2) ?
N3 N2 C7 N1 . . . . 174.81(10) ?
N3 N2 C7 C6 . . . . -7.29(18) ?
N1 C8 C9 C10 . . . . -179.86(12) ?
C13 N2 N3 N3 . . . 3_666 -6.66(19) ?
C13 N2 C7 N1 . . . . -0.08(14) ?
C13 N2 C7 C6 . . . . 177.83(11) ?
C13 C8 C9 C10 . . . . -0.85(18) ?
C13 C12 C11 C10 . . . . 0.20(18) ?
C5 C6 C7 N2 . . . . -40.64(18) ?
C5 C6 C7 N1 . . . . 137.02(13) ?
C5 C6 C1 C2 . . . . 0.34(18) ?
C5 C4 C3 C2 . . . . -0.07(19) ?
C6 C5 C4 C3 . . . . 0.36(19) ?
C6 C1 C2 C3 . . . . -0.06(19) ?
C7 N2 N3 N3 . . . 3_666 179.83(12) ?
C7 N2 C13 C8 . . . . -0.37(12) ?
C7 N2 C13 C12 . . . . 178.98(13) ?
C7 N1 C8 C13 . . . . -0.76(14) ?
C7 N1 C8 C9 . . . . 178.31(12) ?
C7 C6 C1 C2 . . . . 175.79(11) ?
C8 N1 C7 N2 . . . . 0.50(14) ?
C8 N1 C7 C6 . . . . -177.41(11) ?
C8 C13 C12 C11 . . . . -1.72(18) ?
C4 C5 C6 C7 . . . . -175.80(11) ?
C4 C5 C6 C1 . . . . -0.49(18) ?
C12 C13 C8 N1 . . . . -178.75(11) ?
C12 C13 C8 C9 . . . . 2.09(18) ?
C1 C6 C7 N2 . . . . 144.03(12) ?
C1 C6 C7 N1 . . . . -38.31(18) ?
C1 C2 C3 C4 . . . . -0.08(19) ?
C9 C10 C11 C12 . . . . 0.97(19) ?
C11 C10 C9 C8 . . . . -0.63(19) ?
